data_8101630
loop_
_publ_author_name
'Baitinger, M.'
'Peters, K.'
'Somer, M.'
'von Schnering, H. G.'
'Carillo-Cabrera, W.'
'Grin, Yu.'
'Kniep, R.'

_publ_section_title
;
Crystal structure of tetrarubidium tetrahedro-tetraplumbide, Rb~4~Pb~4~ 
and of tetracaesium tetrahedro-tetraplumbide, Cs~4~Pb~4~
;
_journal_issue 4
_journal_name_full 'Zeitschrift f\"ur Kristallographie - New Crystal Structures'
_journal_page_first 455
_journal_page_last 456
_journal_volume 214
_journal_year 1999
_chemical_formula_sum 'Pb4 Rb4'
_chemical_formula_weight 9365.12
_chemical_name_common 'Rubidium plumbide'
_space_group_IT_number 142
_symmetry_cell_setting tetragonal
_symmetry_space_group_name_Hall '-I 4bd 2c'
_symmetry_space_group_name_H-M 'I 41/a c d :2'
_cell_angle_alpha 90
_cell_angle_beta 90
_cell_angle_gamma 90
_cell_formula_units_Z 8
_cell_length_a 11.892(1)
_cell_length_b 11.892(1)
_cell_length_c 19.429(2)
_cell_volume 2747.6(8)
_diffrn_ambient_environment air
_diffrn_ambient_temperature 295
_exptl_crystal_density_diffrn 5.6593(2)
_refine_ls_R_factor_obs 0.0375
_refine_ls_wR_factor_obs 0.0375
_cod_depositor_comments
;
 Changing the _atom_site_occupancy data item value from '.' to '1'
 for all fully occupied atom sites.

 Antanas Vaitkus,
 2017-02-10
;
_cod_original_sg_symbol_H-M 'I 41/a c d'
_cod_original_formula_sum 'Rb4 Pb4'
_cod_database_code 8101630

loop_
_symmetry_equiv_pos_as_xyz
x,y,z
3/4-y,1/4+x,3/4+z
1/2-x,-y,1/2+z
3/4+y,3/4-x,1/4+z
-x,y,1/2+z
1/4+y,1/4+x,1/4+z
1/2+x,-y,z
1/4-y,3/4-x,3/4+z
-x,-y,-z
-3/4+y,-1/4-x,-3/4-z
-1/2+x,y,-1/2-z
-3/4-y,-3/4+x,-1/4-z
x,-y,-1/2-z
-1/4-y,-1/4-x,-1/4-z
-1/2-x,y,-z
-1/4+y,-3/4+x,-3/4-z
1/2+x,1/2+y,1/2+z
5/4-y,3/4+x,5/4+z
1-x,1/2-y,1+z
5/4+y,5/4-x,3/4+z
1/2-x,1/2+y,1+z
3/4+y,3/4+x,3/4+z
1+x,1/2-y,1/2+z
3/4-y,5/4-x,5/4+z
1/2-x,1/2-y,1/2-z
-1/4+y,1/4-x,-1/4-z
x,1/2+y,-z
-1/4-y,-1/4+x,1/4-z
1/2+x,1/2-y,-z
1/4-y,1/4-x,1/4-z
-x,1/2+y,1/2-z
1/4+y,-1/4+x,-1/4-z

loop_
_atom_site_aniso_label
_atom_site_aniso_U_11
_atom_site_aniso_U_22
_atom_site_aniso_U_33
_atom_site_aniso_U_12
_atom_site_aniso_U_13
_atom_site_aniso_U_23
Rb1 0.038(5) 0.041(5) 0.041(4) 0 0 -0.010(5)
Rb2 0.042(3) 0.042(3) 0.042(4) 0.009(5) -0.003(3) 0.003(3)
Pb 0.0320(12) 0.0305(12) 0.0320(10) 0.0030(12) -0.0078(11) 0.0087(12)

loop_
_atom_site_label
_atom_site_fract_x
_atom_site_fract_y
_atom_site_fract_z
_atom_site_thermal_displace_type
_atom_site_U_iso_or_equiv
_atom_site_symmetry_multiplicity
_atom_site_Wyckoff_symbol
_atom_site_type_symbol
_atom_site_occupancy
Rb1 0.8630(9) 0 0.25 Uani 0.040(3) 16 e Rb 1
Rb2 0.3798(6) 0.6298(6) 0.125 Uani 0.042(2) 16 f Rb 1
Pb 0.0610(2) 0.1352(2) 0.93160(1) Uani 0.0315(7) 32 g Pb 1
